data_4317506
loop_
_publ_author_name
'Bing Luo'
'Wayne L. Gladfelter'

_publ_section_title
;
 Synthesis and Thermolysis of Alkyl- and Phenylamido Diphenylgallium,
 [Ph2GaN(H)R]2. Isolation and Structural Characterization of (PhGaNMe)7and
 (PhGaNPh)4
;
_journal_name_full 'Inorganic Chemistry'
_journal_page_first 590
_journal_page_last 597
_journal_paper_doi 10.1021/ic010877e
_journal_volume 41
_journal_year 2002
_chemical_compound_source 'Bing Luo'
_chemical_formula_sum 'C59.5 H68 Ga7 N7'
_chemical_formula_weight 1369.25
_chemical_name_common 00340/BL064
_chemical_name_systematic
;
?
;
_space_group_IT_number 2
_symmetry_cell_setting triclinic
_symmetry_space_group_name_Hall '-P 1'
_symmetry_space_group_name_H-M 'P -1'
_atom_sites_solution_hydrogens geom
_atom_sites_solution_primary direct
_atom_sites_solution_secondary difmap
_audit_creation_method SHELXL-97
_cell_angle_alpha 105.1880(10)
_cell_angle_beta 99.3070(10)
_cell_angle_gamma 100.3330(10)
_cell_formula_units_Z 2
_cell_length_a 12.4038(7)
_cell_length_b 13.3356(7)
_cell_length_c 18.8316(10)
_cell_measurement_reflns_used 4851
_cell_measurement_temperature 173(2)
_cell_volume 2885.1(3)
_computing_cell_refinement 'Saint, Bruker'
_computing_data_collection 'Smart, Bruker'
_computing_data_reduction 'Saint, Bruker'
_computing_molecular_graphics 'Bruker SHELXTL'
_computing_publication_material 'Bruker SHELXTL'
_computing_structure_refinement 'SHELXL-97 (Sheldrick, 1997)'
_computing_structure_solution 'SHELXS-97 (Sheldrick, 1990)'
_diffrn_ambient_temperature 173(2)
_diffrn_measured_fraction_theta_full 0.991
_diffrn_measured_fraction_theta_max 0.991
_diffrn_measurement_device_type 'Smart CCD, Siemens'
_diffrn_measurement_method Omega-scans
_diffrn_radiation_monochromator graphite
_diffrn_radiation_source 'Normal-focus sealed tube'
_diffrn_radiation_type MoK\a
_diffrn_radiation_wavelength 0.71073
_diffrn_reflns_av_R_equivalents 0.0369
_diffrn_reflns_av_sigmaI/netI 0.0469
_diffrn_reflns_limit_h_max 14
_diffrn_reflns_limit_h_min -14
_diffrn_reflns_limit_k_max 14
_diffrn_reflns_limit_k_min -15
_diffrn_reflns_limit_l_max 22
_diffrn_reflns_limit_l_min -21
_diffrn_reflns_number 21421
_diffrn_reflns_theta_full 25.03
_diffrn_reflns_theta_max 25.03
_diffrn_reflns_theta_min 1.15
_exptl_absorpt_coefficient_mu 3.263
_exptl_absorpt_correction_T_max 1.0000
_exptl_absorpt_correction_T_min 0.6489
_exptl_absorpt_correction_type multi-scan
_exptl_crystal_colour colorless
_exptl_crystal_density_diffrn 1.576
_exptl_crystal_density_method 'not measured'
_exptl_crystal_description Plate
_exptl_crystal_F_000 1382
_exptl_crystal_size_max 0.20
_exptl_crystal_size_mid 0.20
_exptl_crystal_size_min 0.05
_refine_diff_density_max 0.951
_refine_diff_density_min -0.447
_refine_diff_density_rms 0.093
_refine_ls_extinction_method none
_refine_ls_goodness_of_fit_ref 1.020
_refine_ls_hydrogen_treatment riding
_refine_ls_matrix_type full
_refine_ls_number_parameters 749
_refine_ls_number_reflns 10122
_refine_ls_number_restraints 303
_refine_ls_restrained_S_all 1.011
_refine_ls_R_factor_all 0.0551
_refine_ls_R_factor_gt 0.0372
_refine_ls_shift/su_max 0.002
_refine_ls_shift/su_mean 0.000
_refine_ls_structure_factor_coef Fsqd
_refine_ls_weighting_details 'calc w=1/[\s^2^(Fo^2^)+(0.0380P)^2^+3.7043P] where P=(Fo^2^+2Fc^2^)/3'
_refine_ls_weighting_scheme calc
_refine_ls_wR_factor_gt 0.0810
_refine_ls_wR_factor_ref 0.0878
_reflns_number_gt 8055
_reflns_number_total 10122
_reflns_threshold_expression >2sigma(I)
_cod_data_source_file ic010877e_1.cif
_cod_data_source_block Compound6,(PhGaNMe)7
_cod_depositor_comments
;
The following automatic conversions were performed:

'_exptl_absorpt_correction_type' tag value 'multi-scans' was replaced
with 'multi-scan' value.

Automatic conversion script
Id: cif_fix_values 1646 2011-03-28 12:23:43Z adriana 
;
_cod_original_formula_sum 'C59.50 H68 Ga7 N7'
_cod_database_code 4317506

loop_
_symmetry_equiv_pos_as_xyz
'x, y, z'
'-x, -y, -z'

loop_
_atom_site_label
_atom_site_type_symbol
_atom_site_fract_x
_atom_site_fract_y
_atom_site_fract_z
_atom_site_U_iso_or_equiv
_atom_site_adp_type
_atom_site_occupancy
_atom_site_symmetry_multiplicity
_atom_site_calc_flag
_atom_site_refinement_flags
_atom_site_disorder_assembly
_atom_site_disorder_group
Ga1 Ga 0.25659(4) 0.54255(4) 0.37656(3) 0.02443(11) Uani 1 1 d . . .
Ga2 Ga 0.36403(3) 0.44760(3) 0.26756(2) 0.02034(11) Uani 1 1 d . . .
Ga3 Ga 0.13617(3) 0.33115(4) 0.32199(2) 0.02168(11) Uani 1 1 d . . .
Ga4 Ga 0.11615(4) 0.52823(4) 0.24082(3) 0.02316(11) Uani 1 1 d . . .
Ga5 Ga 0.20535(3) 0.20301(4) 0.16217(2) 0.02264(11) Uani 1 1 d . . .
Ga6 Ga 0.19022(4) 0.36966(4) 0.09718(2) 0.02323(11) Uani 1 1 d . . .
Ga7 Ga 0.00372(3) 0.26859(4) 0.13752(3) 0.02385(11) Uani 1 1 d . . .
N1 N 0.1068(3) 0.2189(3) 0.07286(18) 0.0246(8) Uani 1 1 d . . .
N2 N 0.3054(2) 0.3405(3) 0.17051(18) 0.0202(7) Uani 1 1 d . . .
N3 N 0.0895(3) 0.2307(3) 0.22011(18) 0.0203(7) Uani 1 1 d . . .
N4 N 0.0703(3) 0.4179(3) 0.14475(18) 0.0227(7) Uani 1 1 d . . .
N5 N 0.2815(3) 0.5646(3) 0.27985(18) 0.0229(7) Uani 1 1 d . . .
N6 N 0.2984(3) 0.4023(3) 0.34576(18) 0.0233(7) Uani 1 1 d . . .
N7 N 0.0983(3) 0.4701(3) 0.32527(18) 0.0233(7) Uani 1 1 d . . .
C1 C 0.2925(3) 0.6357(3) 0.4809(2) 0.0267(9) Uani 1 1 d . . .
C2 C 0.2735(4) 0.5880(4) 0.5365(2) 0.0344(11) Uani 1 1 d . . .
H2 H 0.2488 0.5124 0.5231 0.041 Uiso 1 1 calc R . .
C3 C 0.2895(4) 0.6477(4) 0.6107(3) 0.0422(12) Uani 1 1 d . . .
H3 H 0.2758 0.6134 0.6477 0.051 Uiso 1 1 calc R . .
C4 C 0.3252(4) 0.7561(4) 0.6309(3) 0.0485(14) Uani 1 1 d . . .
H4 H 0.3365 0.7975 0.6820 0.058 Uiso 1 1 calc R . .
C5 C 0.3448(5) 0.8056(4) 0.5772(3) 0.0564(15) Uani 1 1 d . . .
H5 H 0.3694 0.8811 0.5913 0.068 Uiso 1 1 calc R . .
C6 C 0.3289(4) 0.7454(4) 0.5025(3) 0.0451(13) Uani 1 1 d . . .
H6 H 0.3432 0.7801 0.4657 0.054 Uiso 1 1 calc R . .
C7 C 0.5278(3) 0.5138(3) 0.2996(2) 0.0235(9) Uani 1 1 d . . .
C8 C 0.6067(3) 0.5013(4) 0.2547(2) 0.0303(10) Uani 1 1 d . . .
H8 H 0.5833 0.4535 0.2049 0.036 Uiso 1 1 calc R . .
C9 C 0.7185(4) 0.5570(4) 0.2808(3) 0.0392(12) Uani 1 1 d . . .
H9 H 0.7701 0.5461 0.2489 0.047 Uiso 1 1 calc R . .
C10 C 0.7547(4) 0.6271(4) 0.3518(3) 0.0390(12) Uani 1 1 d . . .
H10 H 0.8309 0.6656 0.3694 0.047 Uiso 1 1 calc R . .
C11 C 0.6795(4) 0.6413(4) 0.3976(3) 0.0370(11) Uani 1 1 d . . .
H11 H 0.7041 0.6898 0.4471 0.044 Uiso 1 1 calc R . .
C12 C 0.5673(3) 0.5850(4) 0.3721(2) 0.0318(10) Uani 1 1 d . . .
H12 H 0.5168 0.5956 0.4048 0.038 Uiso 1 1 calc R . .
C13 C 0.0902(3) 0.2592(3) 0.3959(2) 0.0256(9) Uani 1 1 d . . .
C14 C 0.0052(4) 0.2787(4) 0.4334(3) 0.0380(11) Uani 1 1 d . . .
H14 H -0.0333 0.3313 0.4246 0.046 Uiso 1 1 calc R . .
C15 C -0.0256(4) 0.2246(4) 0.4830(3) 0.0446(13) Uani 1 1 d . . .
H15 H -0.0841 0.2405 0.5078 0.054 Uiso 1 1 calc R . .
C16 C 0.0285(4) 0.1471(4) 0.4965(3) 0.0409(12) Uani 1 1 d . . .
H16 H 0.0083 0.1100 0.5309 0.049 Uiso 1 1 calc R . .
C17 C 0.1116(4) 0.1249(4) 0.4595(3) 0.0370(11) Uani 1 1 d . . .
H17 H 0.1486 0.0712 0.4678 0.044 Uiso 1 1 calc R . .
C18 C 0.1425(4) 0.1797(3) 0.4099(2) 0.0310(10) Uani 1 1 d . . .
H18 H 0.2005 0.1628 0.3849 0.037 Uiso 1 1 calc R . .
C19 C 0.0611(3) 0.6612(3) 0.2517(3) 0.0298(10) Uani 1 1 d . . .
C20 C -0.0268(4) 0.6789(4) 0.2042(3) 0.0438(13) Uani 1 1 d . . .
H20 H -0.0680 0.6221 0.1609 0.053 Uiso 1 1 calc R . .
C21 C -0.0568(5) 0.7774(5) 0.2179(4) 0.0560(15) Uani 1 1 d . . .
H21 H -0.1168 0.7873 0.1840 0.067 Uiso 1 1 calc R . .
C22 C 0.0011(5) 0.8589(4) 0.2802(3) 0.0518(15) Uani 1 1 d . . .
H22 H -0.0179 0.9264 0.2895 0.062 Uiso 1 1 calc R . .
C23 C 0.0871(5) 0.8443(4) 0.3300(3) 0.0522(14) Uani 1 1 d . . .
H23 H 0.1265 0.9008 0.3741 0.063 Uiso 1 1 calc R . .
C24 C 0.1151(4) 0.7468(4) 0.3150(3) 0.0415(12) Uani 1 1 d . . .
H24 H 0.1744 0.7376 0.3497 0.050 Uiso 1 1 calc R . .
C25 C 0.2701(3) 0.0821(3) 0.1721(2) 0.0268(9) Uani 1 1 d . . .
C26 C 0.3841(4) 0.0969(4) 0.2041(3) 0.0364(11) Uani 1 1 d . . .
H26 H 0.4320 0.1664 0.2199 0.044 Uiso 1 1 calc R . .
C27 C 0.4278(4) 0.0109(5) 0.2129(3) 0.0488(14) Uani 1 1 d . . .
H27 H 0.5057 0.0222 0.2336 0.059 Uiso 1 1 calc R . .
C28 C 0.3606(5) -0.0893(4) 0.1924(3) 0.0487(13) Uani 1 1 d . . .
H28 H 0.3918 -0.1475 0.1982 0.058 Uiso 1 1 calc R . .
C29 C 0.2479(5) -0.1060(4) 0.1635(3) 0.0486(13) Uani 1 1 d . . .
H29 H 0.2005 -0.1753 0.1507 0.058 Uiso 1 1 calc R . .
C30 C 0.2032(4) -0.0212(4) 0.1527(3) 0.0376(11) Uani 1 1 d . . .
H30 H 0.1252 -0.0339 0.1317 0.045 Uiso 1 1 calc R . .
C31 C 0.2467(3) 0.4519(4) 0.0334(2) 0.0268(9) Uani 1 1 d . . .
C32 C 0.2833(4) 0.4085(4) -0.0311(3) 0.0400(12) Uani 1 1 d . . .
H32 H 0.2770 0.3336 -0.0482 0.048 Uiso 1 1 calc R . .
C33 C 0.3291(5) 0.4730(5) -0.0712(3) 0.0536(15) Uani 1 1 d . . .
H33 H 0.3526 0.4418 -0.1158 0.064 Uiso 1 1 calc R . .
C34 C 0.3405(4) 0.5813(5) -0.0466(3) 0.0487(14) Uani 1 1 d . . .
H34 H 0.3725 0.6251 -0.0739 0.058 Uiso 1 1 calc R . .
C35 C 0.3058(4) 0.6267(4) 0.0173(3) 0.0379(11) Uani 1 1 d . . .
H35 H 0.3139 0.7019 0.0344 0.046 Uiso 1 1 calc R . .
C36 C 0.2588(4) 0.5626(4) 0.0570(3) 0.0331(10) Uani 1 1 d . . .
H36 H 0.2344 0.5945 0.1010 0.040 Uiso 1 1 calc R . .
C37 C -0.1601(3) 0.2176(3) 0.1140(2) 0.0267(9) Uani 1 1 d . . .
C38 C -0.2219(4) 0.2477(4) 0.1679(3) 0.0353(11) Uani 1 1 d . . .
H38 H -0.1840 0.2944 0.2165 0.042 Uiso 1 1 calc R . .
C39 C -0.3374(4) 0.2112(4) 0.1526(3) 0.0392(12) Uani 1 1 d . . .
H39 H -0.3779 0.2326 0.1904 0.047 Uiso 1 1 calc R . .
C40 C -0.3931(4) 0.1440(4) 0.0825(3) 0.0414(13) Uani 1 1 d . . .
H40 H -0.4724 0.1188 0.0719 0.050 Uiso 1 1 calc R . .
C41 C -0.3350(4) 0.1130(4) 0.0277(3) 0.0444(13) Uani 1 1 d . . .
H41 H -0.3737 0.0677 -0.0211 0.053 Uiso 1 1 calc R . .
C42 C -0.2179(4) 0.1488(4) 0.0445(3) 0.0348(11) Uani 1 1 d . . .
H42 H -0.1774 0.1252 0.0071 0.042 Uiso 1 1 calc R . .
C43 C 0.0770(4) 0.1452(4) -0.0053(2) 0.0373(11) Uani 1 1 d . . .
H43A H 0.0357 0.1771 -0.0391 0.056 Uiso 1 1 calc R . .
H43B H 0.0298 0.0771 -0.0067 0.056 Uiso 1 1 calc R . .
H43C H 0.1457 0.1328 -0.0219 0.056 Uiso 1 1 calc R . .
C44 C 0.3929(3) 0.3143(3) 0.1260(2) 0.0259(9) Uani 1 1 d . . .
H44A H 0.4271 0.3776 0.1132 0.039 Uiso 1 1 calc R . .
H44B H 0.3574 0.2560 0.0795 0.039 Uiso 1 1 calc R . .
H44C H 0.4510 0.2924 0.1563 0.039 Uiso 1 1 calc R . .
C45 C 0.0216(3) 0.1257(3) 0.2212(2) 0.0286(10) Uani 1 1 d . . .
H45A H 0.0699 0.0912 0.2486 0.043 Uiso 1 1 calc R . .
H45B H -0.0092 0.0793 0.1693 0.043 Uiso 1 1 calc R . .
H45C H -0.0401 0.1383 0.2464 0.043 Uiso 1 1 calc R . .
C46 C -0.0076(3) 0.4442(4) 0.0853(2) 0.0303(10) Uani 1 1 d . . .
H46A H -0.0791 0.4482 0.1005 0.045 Uiso 1 1 calc R . .
H46B H -0.0212 0.3884 0.0370 0.045 Uiso 1 1 calc R . .
H46C H 0.0270 0.5131 0.0799 0.045 Uiso 1 1 calc R . .
C47 C 0.3473(4) 0.6629(3) 0.2705(2) 0.0302(10) Uani 1 1 d . . .
H47A H 0.3741 0.6447 0.2236 0.045 Uiso 1 1 calc R . .
H47B H 0.4118 0.6953 0.3133 0.045 Uiso 1 1 calc R . .
H47C H 0.2996 0.7137 0.2684 0.045 Uiso 1 1 calc R . .
C48 C 0.3750(3) 0.3645(4) 0.3969(2) 0.0316(10) Uani 1 1 d . . .
H48A H 0.3837 0.2939 0.3697 0.047 Uiso 1 1 calc R . .
H48B H 0.3432 0.3596 0.4406 0.047 Uiso 1 1 calc R . .
H48C H 0.4485 0.4150 0.4140 0.047 Uiso 1 1 calc R . .
C49 C 0.0049(4) 0.4968(4) 0.3616(3) 0.0342(11) Uani 1 1 d . . .
H49A H -0.0059 0.5665 0.3582 0.051 Uiso 1 1 calc R . .
H49B H 0.0235 0.4995 0.4148 0.051 Uiso 1 1 calc R . .
H49C H -0.0643 0.4420 0.3359 0.051 Uiso 1 1 calc R . .
C50 C -0.2390(9) -0.0737(10) 0.3559(6) 0.077(3) Uani 0.656(9) 1 d PDU A 1
H50A H -0.2854 -0.1185 0.3785 0.115 Uiso 0.656(9) 1 d PR A 1
H50B H -0.2360 0.0016 0.3801 0.115 Uiso 0.656(9) 1 d PR A 1
H50C H -0.1629 -0.0857 0.3630 0.115 Uiso 0.656(9) 1 d PR A 1
C51 C -0.2891(7) -0.1020(6) 0.2734(5) 0.048(2) Uani 0.656(9) 1 d PDU A 1
C52 C -0.2591(13) -0.0344(10) 0.2324(8) 0.067(4) Uani 0.656(9) 1 d PDU A 1
H52 H -0.2056 0.0314 0.2567 0.080 Uiso 0.656(9) 1 calc PR A 1
C53 C -0.3046(11) -0.0605(11) 0.1578(8) 0.091(4) Uani 0.656(9) 1 d PDU A 1
H53 H -0.2843 -0.0119 0.1307 0.109 Uiso 0.656(9) 1 calc PR A 1
C54 C -0.3800(12) -0.1564(12) 0.1209(7) 0.092(4) Uani 0.656(9) 1 d PDU A 1
H54 H -0.4091 -0.1755 0.0681 0.110 Uiso 0.656(9) 1 calc PR A 1
C55 C -0.4132(11) -0.2250(10) 0.1613(6) 0.069(3) Uani 0.656(9) 1 d PDU A 1
H55 H -0.4670 -0.2907 0.1370 0.083 Uiso 0.656(9) 1 calc PR A 1
C56 C -0.3668(11) -0.1962(9) 0.2372(6) 0.048(3) Uani 0.656(9) 1 d PDU A 1
H56 H -0.3892 -0.2428 0.2653 0.058 Uiso 0.656(9) 1 calc PR A 1
C50D C -0.3933(16) -0.1450(19) 0.0838(10) 0.077(3) Uani 0.344(9) 1 d PDU A 2
H50D H -0.4685 -0.1310 0.0754 0.115 Uiso 0.344(9) 1 calc PR A 2
H50E H -0.3968 -0.2191 0.0558 0.115 Uiso 0.344(9) 1 calc PR A 2
H50F H -0.3424 -0.0964 0.0662 0.115 Uiso 0.344(9) 1 calc PR A 2
C51D C -0.3517(11) -0.1276(12) 0.1646(9) 0.051(4) Uani 0.344(9) 1 d PDU A 2
C52D C -0.384(2) -0.2050(16) 0.1981(11) 0.059(6) Uani 0.344(9) 1 d PDU A 2
H52D H -0.4343 -0.2713 0.1694 0.071 Uiso 0.344(9) 1 calc PR A 2
C53D C -0.343(2) -0.1839(18) 0.2735(12) 0.067(6) Uani 0.344(9) 1 d PDU A 2
H53D H -0.3638 -0.2372 0.2970 0.081 Uiso 0.344(9) 1 calc PR A 2
C54D C -0.2724(19) -0.0883(18) 0.3162(11) 0.072(6) Uani 0.344(9) 1 d PDU A 2
H54D H -0.2482 -0.0747 0.3690 0.086 Uiso 0.344(9) 1 calc PR A 2
C55D C -0.2367(17) -0.0125(15) 0.2832(10) 0.064(5) Uani 0.344(9) 1 d PDU A 2
H55D H -0.1847 0.0526 0.3118 0.076 Uiso 0.344(9) 1 calc PR A 2
C56D C -0.278(2) -0.0334(17) 0.2069(11) 0.054(6) Uani 0.344(9) 1 d PDU A 2
H56D H -0.2556 0.0191 0.1832 0.065 Uiso 0.344(9) 1 calc PR A 2
C57 C 0.387(2) 1.031(2) 0.4148(15) 0.117(4) Uani 0.50 1 d PD B -1
H57A H 0.3512 0.9620 0.3766 0.175 Uiso 0.50 1 calc PR B -1
H57B H 0.4286 1.0785 0.3917 0.175 Uiso 0.50 1 calc PR B -1
H57C H 0.3292 1.0631 0.4353 0.175 Uiso 0.50 1 calc PR B -1
C58 C 0.4612(9) 1.0148(11) 0.4732(7) 0.059(3) Uani 0.50 1 d PD B -1
C59 C 0.524(2) 0.9398(19) 0.4580(11) 0.080(2) Uani 0.50 1 d PD B -1
H59 H 0.5159 0.8992 0.4070 0.096 Uiso 0.50 1 calc PR B -1
C60 C 0.5971(11) 0.9208(11) 0.5138(10) 0.083(5) Uani 0.50 1 d PD B -1
H60 H 0.6389 0.8679 0.5016 0.100 Uiso 0.50 1 calc PR B -1
C61 C 0.609(2) 0.9802(18) 0.5876(13) 0.117(4) Uani 0.50 1 d PD B -1
H61 H 0.6585 0.9688 0.6270 0.140 Uiso 0.50 1 calc PR B -1
C62 C 0.5469(13) 1.0562(11) 0.6037(9) 0.086(5) Uani 0.50 1 d PD B -1
H62 H 0.5539 1.0969 0.6545 0.103 Uiso 0.50 1 calc PR B -1
C63 C 0.476(2) 1.074(2) 0.5472(10) 0.080(2) Uani 0.50 1 d PD B -1
H63 H 0.4355 1.1276 0.5593 0.096 Uiso 0.50 1 calc PR B -1

loop_
_atom_site_aniso_label
_atom_site_aniso_U_11
_atom_site_aniso_U_22
_atom_site_aniso_U_33
_atom_site_aniso_U_23
_atom_site_aniso_U_13
_atom_site_aniso_U_12
Ga1 0.0260(2) 0.0251(3) 0.0236(3) 0.0082(2) 0.00761(19) 0.00616(19)
Ga2 0.0180(2) 0.0227(2) 0.0210(2) 0.00804(19) 0.00495(17) 0.00358(18)
Ga3 0.0209(2) 0.0239(2) 0.0232(2) 0.0101(2) 0.00757(18) 0.00591(18)
Ga4 0.0229(2) 0.0238(3) 0.0264(3) 0.0106(2) 0.00736(19) 0.00838(19)
Ga5 0.0204(2) 0.0237(3) 0.0247(2) 0.0082(2) 0.00520(18) 0.00584(18)
Ga6 0.0215(2) 0.0271(3) 0.0231(2) 0.0109(2) 0.00542(18) 0.00520(19)
Ga7 0.0186(2) 0.0280(3) 0.0261(3) 0.0112(2) 0.00409(18) 0.00443(19)
N1 0.0258(18) 0.027(2) 0.0208(18) 0.0080(15) 0.0051(14) 0.0043(15)
N2 0.0175(16) 0.0218(18) 0.0221(18) 0.0073(15) 0.0056(14) 0.0044(14)
N3 0.0221(17) 0.0192(18) 0.0231(18) 0.0101(15) 0.0065(14) 0.0067(14)
N4 0.0217(17) 0.0273(19) 0.0214(18) 0.0105(15) 0.0030(14) 0.0083(15)
N5 0.0253(17) 0.0219(18) 0.0245(19) 0.0107(15) 0.0075(15) 0.0057(14)
N6 0.0233(17) 0.0247(19) 0.0248(19) 0.0118(15) 0.0057(14) 0.0061(14)
N7 0.0244(17) 0.0272(19) 0.0226(18) 0.0099(15) 0.0087(14) 0.0097(15)
C1 0.029(2) 0.027(2) 0.024(2) 0.0058(19) 0.0073(18) 0.0069(18)
C2 0.042(3) 0.032(3) 0.032(3) 0.012(2) 0.010(2) 0.011(2)
C3 0.045(3) 0.053(3) 0.032(3) 0.019(3) 0.009(2) 0.012(3)
C4 0.052(3) 0.052(4) 0.029(3) -0.001(3) 0.001(2) 0.006(3)
C5 0.082(4) 0.029(3) 0.044(3) 0.001(3) 0.010(3) -0.002(3)
C6 0.061(3) 0.034(3) 0.035(3) 0.008(2) 0.014(2) -0.001(2)
C7 0.023(2) 0.020(2) 0.028(2) 0.0094(19) 0.0028(17) 0.0055(17)
C8 0.028(2) 0.032(3) 0.029(2) 0.008(2) 0.0079(19) 0.0009(19)
C9 0.023(2) 0.045(3) 0.051(3) 0.016(3) 0.013(2) 0.003(2)
C10 0.022(2) 0.043(3) 0.048(3) 0.017(3) 0.001(2) -0.003(2)
C11 0.039(3) 0.030(3) 0.030(3) 0.005(2) -0.009(2) -0.002(2)
C12 0.027(2) 0.035(3) 0.032(3) 0.009(2) 0.0064(19) 0.0046(19)
C13 0.025(2) 0.028(2) 0.023(2) 0.0091(19) 0.0048(17) 0.0023(18)
C14 0.035(3) 0.042(3) 0.046(3) 0.022(2) 0.018(2) 0.013(2)
C15 0.045(3) 0.050(3) 0.049(3) 0.021(3) 0.028(2) 0.011(2)
C16 0.053(3) 0.034(3) 0.033(3) 0.014(2) 0.015(2) -0.007(2)
C17 0.048(3) 0.026(3) 0.033(3) 0.008(2) 0.006(2) 0.003(2)
C18 0.031(2) 0.031(3) 0.032(3) 0.011(2) 0.0097(19) 0.0063(19)
C19 0.030(2) 0.028(2) 0.037(3) 0.014(2) 0.014(2) 0.0102(19)
C20 0.036(3) 0.038(3) 0.062(4) 0.016(3) 0.010(2) 0.018(2)
C21 0.054(3) 0.051(4) 0.076(4) 0.027(3) 0.016(3) 0.033(3)
C22 0.057(3) 0.038(3) 0.081(4) 0.030(3) 0.033(3) 0.027(3)
C23 0.060(3) 0.036(3) 0.060(4) 0.006(3) 0.021(3) 0.014(3)
C24 0.046(3) 0.040(3) 0.043(3) 0.013(2) 0.011(2) 0.019(2)
C25 0.027(2) 0.033(3) 0.023(2) 0.009(2) 0.0077(18) 0.0111(19)
C26 0.032(2) 0.032(3) 0.049(3) 0.018(2) 0.008(2) 0.007(2)
C27 0.032(3) 0.067(4) 0.066(4) 0.039(3) 0.015(3) 0.026(3)
C28 0.055(3) 0.044(3) 0.061(4) 0.025(3) 0.020(3) 0.027(3)
C29 0.062(3) 0.031(3) 0.053(3) 0.011(3) 0.012(3) 0.016(3)
C30 0.037(3) 0.033(3) 0.038(3) 0.004(2) 0.001(2) 0.012(2)
C31 0.023(2) 0.036(3) 0.027(2) 0.018(2) 0.0050(18) 0.0076(19)
C32 0.053(3) 0.039(3) 0.037(3) 0.018(2) 0.018(2) 0.016(2)
C33 0.069(4) 0.066(4) 0.050(3) 0.033(3) 0.037(3) 0.031(3)
C34 0.044(3) 0.060(4) 0.065(4) 0.047(3) 0.026(3) 0.017(3)
C35 0.037(3) 0.033(3) 0.050(3) 0.024(2) 0.009(2) 0.006(2)
C36 0.032(2) 0.039(3) 0.028(2) 0.011(2) 0.0038(19) 0.011(2)
C37 0.022(2) 0.024(2) 0.035(3) 0.014(2) 0.0044(19) 0.0038(18)
C38 0.029(2) 0.044(3) 0.036(3) 0.013(2) 0.007(2) 0.013(2)
C39 0.026(2) 0.051(3) 0.052(3) 0.025(3) 0.016(2) 0.015(2)
C40 0.018(2) 0.042(3) 0.071(4) 0.032(3) 0.008(2) 0.003(2)
C41 0.032(3) 0.043(3) 0.048(3) 0.013(3) -0.004(2) -0.002(2)
C42 0.031(2) 0.037(3) 0.036(3) 0.012(2) 0.005(2) 0.007(2)
C43 0.037(3) 0.039(3) 0.030(3) 0.007(2) 0.005(2) 0.001(2)
C44 0.021(2) 0.028(2) 0.027(2) 0.0045(19) 0.0087(17) 0.0043(17)
C45 0.025(2) 0.029(2) 0.033(2) 0.013(2) 0.0059(19) 0.0030(18)
C46 0.025(2) 0.037(3) 0.029(2) 0.013(2) -0.0012(18) 0.0085(19)
C47 0.033(2) 0.022(2) 0.036(3) 0.012(2) 0.008(2) 0.0026(19)
C48 0.028(2) 0.039(3) 0.034(3) 0.019(2) 0.0078(19) 0.010(2)
C49 0.031(2) 0.039(3) 0.041(3) 0.014(2) 0.019(2) 0.017(2)
C50 0.059(6) 0.098(8) 0.067(6) 0.007(5) 0.015(5) 0.030(5)
C51 0.041(5) 0.044(5) 0.064(6) 0.012(5) 0.024(5) 0.021(4)
C52 0.043(10) 0.054(7) 0.134(10) 0.055(8) 0.043(10) 0.027(5)
C53 0.087(10) 0.128(10) 0.138(10) 0.109(9) 0.071(9) 0.079(7)
C54 0.108(10) 0.149(11) 0.054(8) 0.034(7) 0.043(7) 0.092(7)
C55 0.042(7) 0.075(8) 0.082(8) 0.003(6) 0.008(6) 0.030(5)
C56 0.035(8) 0.050(5) 0.068(8) 0.025(6) 0.020(7) 0.013(4)
C50D 0.059(6) 0.098(8) 0.067(6) 0.007(5) 0.015(5) 0.030(5)
C51D 0.047(10) 0.049(9) 0.070(9) 0.016(8) 0.028(8) 0.027(7)
C52D 0.040(15) 0.043(10) 0.099(15) 0.022(13) 0.023(17) 0.014(8)
C53D 0.038(12) 0.080(12) 0.113(15) 0.061(13) 0.023(13) 0.034(8)
C54D 0.056(14) 0.114(15) 0.057(14) 0.032(11) 0.025(12) 0.024(10)
C55D 0.047(10) 0.058(11) 0.089(11) 0.021(10) 0.013(11) 0.024(8)
C56D 0.028(10) 0.051(9) 0.093(11) 0.044(10) -0.002(11) 0.013(7)
C57 0.064(5) 0.173(12) 0.130(9) 0.086(9) 0.020(6) 0.010(6)
C58 0.046(7) 0.078(9) 0.065(9) 0.036(8) 0.020(6) 0.018(7)
C59 0.079(5) 0.070(7) 0.094(7) 0.022(6) 0.045(5) 0.008(5)
C60 0.053(8) 0.068(10) 0.125(15) 0.011(10) 0.037(10) 0.019(7)
C61 0.064(5) 0.173(12) 0.130(9) 0.086(9) 0.020(6) 0.010(6)
C62 0.102(12) 0.053(9) 0.093(12) 0.022(9) 0.032(10) -0.014(8)
C63 0.079(5) 0.070(7) 0.094(7) 0.022(6) 0.045(5) 0.008(5)

loop_
_atom_type_symbol
_atom_type_description
_atom_type_scat_dispersion_real
_atom_type_scat_dispersion_imag
_atom_type_scat_source
C C 0.0033 0.0016 'International Tables Vol C Tables 4.2.6.8 and 6.1.1.4'
H H 0.0000 0.0000 'International Tables Vol C Tables 4.2.6.8 and 6.1.1.4'
N N 0.0061 0.0033 'International Tables Vol C Tables 4.2.6.8 and 6.1.1.4'
Ga Ga 0.2307 1.6083 'International Tables Vol C Tables 4.2.6.8 and 6.1.1.4'

loop_
_geom_angle_atom_site_label_1
_geom_angle_atom_site_label_2
_geom_angle_atom_site_label_3
_geom_angle
_geom_angle_site_symmetry_1
_geom_angle_site_symmetry_3
_geom_angle_publ_flag
C1 Ga1 N5 133.93(16) . . ?
C1 Ga1 N7 120.12(15) . . ?
N5 Ga1 N7 88.41(13) . . ?
C1 Ga1 N6 123.68(15) . . ?
N5 Ga1 N6 88.89(13) . . ?
N7 Ga1 N6 89.16(13) . . ?
C1 Ga1 Ga3 127.22(13) . . ?
N5 Ga1 Ga3 98.76(10) . . ?
N7 Ga1 Ga3 45.47(10) . . ?
N6 Ga1 Ga3 45.68(9) . . ?
C1 Ga1 Ga2 139.87(12) . . ?
N5 Ga1 Ga2 45.99(9) . . ?
N7 Ga1 Ga2 99.49(9) . . ?
N6 Ga1 Ga2 45.10(9) . . ?
Ga3 Ga1 Ga2 75.808(17) . . ?
C1 Ga1 Ga4 136.46(12) . . ?
N5 Ga1 Ga4 45.40(9) . . ?
N7 Ga1 Ga4 44.88(9) . . ?
N6 Ga1 Ga4 98.89(9) . . ?
Ga3 Ga1 Ga4 75.131(17) . . ?
Ga2 Ga1 Ga4 76.285(17) . . ?
N2 Ga2 N6 110.44(14) . . ?
N2 Ga2 C7 119.38(15) . . ?
N6 Ga2 C7 114.13(15) . . ?
N2 Ga2 N5 111.35(13) . . ?
N6 Ga2 N5 89.15(13) . . ?
C7 Ga2 N5 108.27(15) . . ?
N2 Ga2 Ga1 131.29(9) . . ?
N6 Ga2 Ga1 45.88(10) . . ?
C7 Ga2 Ga1 109.24(12) . . ?
N5 Ga2 Ga1 45.48(9) . . ?
N3 Ga3 N7 111.75(13) . . ?
N3 Ga3 C13 110.06(15) . . ?
N7 Ga3 C13 118.29(15) . . ?
N3 Ga3 N6 111.32(13) . . ?
N7 Ga3 N6 89.53(13) . . ?
C13 Ga3 N6 114.49(15) . . ?
N3 Ga3 Ga1 131.85(9) . . ?
N7 Ga3 Ga1 45.63(10) . . ?
C13 Ga3 Ga1 118.03(12) . . ?
N6 Ga3 Ga1 45.91(10) . . ?
N4 Ga4 N7 111.94(14) . . ?
N4 Ga4 C19 118.87(16) . . ?
N7 Ga4 C19 111.55(16) . . ?
N4 Ga4 N5 111.99(13) . . ?
N7 Ga4 N5 88.70(13) . . ?
C19 Ga4 N5 109.80(16) . . ?
N4 Ga4 Ga1 131.84(9) . . ?
N7 Ga4 Ga1 45.34(10) . . ?
C19 Ga4 Ga1 109.29(13) . . ?
N5 Ga4 Ga1 45.24(9) . . ?
C25 Ga5 N3 115.56(15) . . ?
C25 Ga5 N2 119.66(15) . . ?
N3 Ga5 N2 109.02(13) . . ?
C25 Ga5 N1 129.43(16) . . ?
N3 Ga5 N1 89.10(13) . . ?
N2 Ga5 N1 88.10(13) . . ?
C25 Ga5 Ga7 144.09(12) . . ?
N3 Ga5 Ga7 44.60(9) . . ?
N2 Ga5 Ga7 96.25(9) . . ?
N1 Ga5 Ga7 45.10(10) . . ?
C25 Ga5 Ga6 149.99(12) . . ?
N3 Ga5 Ga6 94.41(9) . . ?
N2 Ga5 Ga6 44.68(9) . . ?
N1 Ga5 Ga6 44.66(10) . . ?
Ga7 Ga5 Ga6 59.232(15) . . ?
C31 Ga6 N4 115.23(16) . . ?
C31 Ga6 N1 131.53(16) . . ?
N4 Ga6 N1 89.92(14) . . ?
C31 Ga6 N2 116.21(14) . . ?
N4 Ga6 N2 111.28(13) . . ?
N1 Ga6 N2 88.07(13) . . ?
C31 Ga6 Ga7 147.11(12) . . ?
N4 Ga6 Ga7 45.24(10) . . ?
N1 Ga6 Ga7 45.56(10) . . ?
N2 Ga6 Ga7 96.67(9) . . ?
C31 Ga6 Ga5 148.08(12) . . ?
N4 Ga6 Ga5 96.65(9) . . ?
N1 Ga6 Ga5 44.96(9) . . ?
N2 Ga6 Ga5 44.34(9) . . ?
Ga7 Ga6 Ga5 60.015(15) . . ?
C37 Ga7 N3 117.07(15) . . ?
C37 Ga7 N4 119.50(15) . . ?
N3 Ga7 N4 108.70(13) . . ?
C37 Ga7 N1 126.17(16) . . ?
N3 Ga7 N1 89.42(13) . . ?
N4 Ga7 N1 89.91(14) . . ?
C37 Ga7 Ga6 146.96(12) . . ?
N3 Ga7 Ga6 95.78(9) . . ?
N4 Ga7 Ga6 45.26(9) . . ?
N1 Ga7 Ga6 45.53(10) . . ?
C37 Ga7 Ga5 143.11(12) . . ?
N3 Ga7 Ga5 44.65(9) . . ?
N4 Ga7 Ga5 97.32(9) . . ?
N1 Ga7 Ga5 45.39(9) . . ?
Ga6 Ga7 Ga5 60.753(16) . . ?
C43 N1 Ga6 121.7(3) . . ?
C43 N1 Ga7 128.0(3) . . ?
Ga6 N1 Ga7 88.92(14) . . ?
C43 N1 Ga5 126.8(3) . . ?
Ga6 N1 Ga5 90.38(13) . . ?
Ga7 N1 Ga5 89.51(13) . . ?
C44 N2 Ga2 114.6(2) . . ?
C44 N2 Ga5 106.7(2) . . ?
Ga2 N2 Ga5 120.37(16) . . ?
C44 N2 Ga6 103.2(2) . . ?
Ga2 N2 Ga6 117.56(16) . . ?
Ga5 N2 Ga6 90.98(13) . . ?
C45 N3 Ga3 110.3(2) . . ?
C45 N3 Ga7 106.0(2) . . ?
Ga3 N3 Ga7 120.48(16) . . ?
C45 N3 Ga5 108.9(2) . . ?
Ga3 N3 Ga5 118.48(16) . . ?
Ga7 N3 Ga5 90.75(13) . . ?
C46 N4 Ga4 114.0(3) . . ?
C46 N4 Ga7 105.2(2) . . ?
Ga4 N4 Ga7 121.15(16) . . ?
C46 N4 Ga6 106.4(2) . . ?
Ga4 N4 Ga6 117.31(16) . . ?
Ga7 N4 Ga6 89.49(14) . . ?
C47 N5 Ga1 126.1(3) . . ?
C47 N5 Ga4 117.4(3) . . ?
Ga1 N5 Ga4 89.36(13) . . ?
C47 N5 Ga2 112.1(2) . . ?
Ga1 N5 Ga2 88.53(13) . . ?
Ga4 N5 Ga2 119.29(16) . . ?
C48 N6 Ga2 114.7(2) . . ?
C48 N6 Ga3 116.6(3) . . ?
Ga2 N6 Ga3 119.25(16) . . ?
C48 N6 Ga1 123.7(3) . . ?
Ga2 N6 Ga1 89.02(13) . . ?
Ga3 N6 Ga1 88.41(13) . . ?
C49 N7 Ga4 115.0(3) . . ?
C49 N7 Ga3 118.1(3) . . ?
Ga4 N7 Ga3 118.54(16) . . ?
C49 N7 Ga1 120.4(3) . . ?
Ga4 N7 Ga1 89.78(13) . . ?
Ga3 N7 Ga1 88.91(13) . . ?
C6 C1 C2 117.8(4) . . ?
C6 C1 Ga1 124.7(3) . . ?
C2 C1 Ga1 117.4(3) . . ?
C3 C2 C1 121.4(4) . . ?
C3 C2 H2 119.3 . . ?
C1 C2 H2 119.3 . . ?
C4 C3 C2 119.9(5) . . ?
C4 C3 H3 120.0 . . ?
C2 C3 H3 120.0 . . ?
C3 C4 C5 120.0(5) . . ?
C3 C4 H4 120.0 . . ?
C5 C4 H4 120.0 . . ?
C4 C5 C6 120.1(5) . . ?
C4 C5 H5 119.9 . . ?
C6 C5 H5 119.9 . . ?
C1 C6 C5 120.7(5) . . ?
C1 C6 H6 119.6 . . ?
C5 C6 H6 119.6 . . ?
C12 C7 C8 116.3(4) . . ?
C12 C7 Ga2 117.3(3) . . ?
C8 C7 Ga2 126.2(3) . . ?
C9 C8 C7 121.9(4) . . ?
C9 C8 H8 119.0 . . ?
C7 C8 H8 119.0 . . ?
C10 C9 C8 120.5(4) . . ?
C10 C9 H9 119.8 . . ?
C8 C9 H9 119.8 . . ?
C9 C10 C11 119.2(4) . . ?
C9 C10 H10 120.4 . . ?
C11 C10 H10 120.4 . . ?
C10 C11 C12 120.7(4) . . ?
C10 C11 H11 119.7 . . ?
C12 C11 H11 119.7 . . ?
C7 C12 C11 121.4(4) . . ?
C7 C12 H12 119.3 . . ?
C11 C12 H12 119.3 . . ?
C14 C13 C18 116.2(4) . . ?
C14 C13 Ga3 124.6(3) . . ?
C18 C13 Ga3 119.1(3) . . ?
C15 C14 C13 122.5(4) . . ?
C15 C14 H14 118.8 . . ?
C13 C14 H14 118.8 . . ?
C14 C15 C16 120.1(4) . . ?
C14 C15 H15 120.0 . . ?
C16 C15 H15 120.0 . . ?
C17 C16 C15 118.8(4) . . ?
C17 C16 H16 120.6 . . ?
C15 C16 H16 120.6 . . ?
C16 C17 C18 120.9(5) . . ?
C16 C17 H17 119.6 . . ?
C18 C17 H17 119.6 . . ?
C17 C18 C13 121.5(4) . . ?
C17 C18 H18 119.3 . . ?
C13 C18 H18 119.3 . . ?
C24 C19 C20 115.5(4) . . ?
C24 C19 Ga4 116.6(3) . . ?
C20 C19 Ga4 127.9(4) . . ?
C19 C20 C21 122.4(5) . . ?
C19 C20 H20 118.8 . . ?
C21 C20 H20 118.8 . . ?
C22 C21 C20 119.2(5) . . ?
C22 C21 H21 120.4 . . ?
C20 C21 H21 120.4 . . ?
C21 C22 C23 120.6(5) . . ?
C21 C22 H22 119.7 . . ?
C23 C22 H22 119.7 . . ?
C24 C23 C22 119.0(5) . . ?
C24 C23 H23 120.5 . . ?
C22 C23 H23 120.5 . . ?
C23 C24 C19 123.4(5) . . ?
C23 C24 H24 118.3 . . ?
C19 C24 H24 118.3 . . ?
C30 C25 C26 116.9(4) . . ?
C30 C25 Ga5 121.5(3) . . ?
C26 C25 Ga5 121.4(3) . . ?
C27 C26 C25 120.7(5) . . ?
C27 C26 H26 119.6 . . ?
C25 C26 H26 119.6 . . ?
C28 C27 C26 120.9(5) . . ?
C28 C27 H27 119.5 . . ?
C26 C27 H27 119.5 . . ?
C27 C28 C29 119.9(5) . . ?
C27 C28 H28 120.1 . . ?
C29 C28 H28 120.1 . . ?
C28 C29 C30 119.9(5) . . ?
C28 C29 H29 120.0 . . ?
C30 C29 H29 120.0 . . ?
C29 C30 C25 121.6(4) . . ?
C29 C30 H30 119.2 . . ?
C25 C30 H30 119.2 . . ?
C32 C31 C36 117.6(4) . . ?
C32 C31 Ga6 124.1(3) . . ?
C36 C31 Ga6 118.2(3) . . ?
C31 C32 C33 121.0(5) . . ?
C31 C32 H32 119.5 . . ?
C33 C32 H32 119.5 . . ?
C34 C33 C32 120.2(5) . . ?
C34 C33 H33 119.9 . . ?
C32 C33 H33 119.9 . . ?
C33 C34 C35 120.2(5) . . ?
C33 C34 H34 119.9 . . ?
C35 C34 H34 119.9 . . ?
C34 C35 C36 119.8(5) . . ?
C34 C35 H35 120.1 . . ?
C36 C35 H35 120.1 . . ?
C35 C36 C31 121.3(4) . . ?
C35 C36 H36 119.4 . . ?
C31 C36 H36 119.4 . . ?
C42 C37 C38 117.5(4) . . ?
C42 C37 Ga7 121.6(3) . . ?
C38 C37 Ga7 120.8(3) . . ?
C39 C38 C37 121.5(4) . . ?
C39 C38 H38 119.2 . . ?
C37 C38 H38 119.2 . . ?
C40 C39 C38 119.7(4) . . ?
C40 C39 H39 120.1 . . ?
C38 C39 H39 120.1 . . ?
C41 C40 C39 120.4(4) . . ?
C41 C40 H40 119.8 . . ?
C39 C40 H40 119.8 . . ?
C40 C41 C42 119.2(5) . . ?
C40 C41 H41 120.4 . . ?
C42 C41 H41 120.4 . . ?
C37 C42 C41 121.5(4) . . ?
C37 C42 H42 119.2 . . ?
C41 C42 H42 119.2 . . ?
N1 C43 H43A 109.5 . . ?
N1 C43 H43B 109.5 . . ?
H43A C43 H43B 109.5 . . ?
N1 C43 H43C 109.5 . . ?
H43A C43 H43C 109.5 . . ?
H43B C43 H43C 109.5 . . ?
N2 C44 H44A 109.5 . . ?
N2 C44 H44B 109.5 . . ?
H44A C44 H44B 109.5 . . ?
N2 C44 H44C 109.5 . . ?
H44A C44 H44C 109.5 . . ?
H44B C44 H44C 109.5 . . ?
N3 C45 H45A 109.5 . . ?
N3 C45 H45B 109.5 . . ?
H45A C45 H45B 109.5 . . ?
N3 C45 H45C 109.5 . . ?
H45A C45 H45C 109.5 . . ?
H45B C45 H45C 109.5 . . ?
N4 C46 H46A 109.5 . . ?
N4 C46 H46B 109.5 . . ?
H46A C46 H46B 109.5 . . ?
N4 C46 H46C 109.5 . . ?
H46A C46 H46C 109.5 . . ?
H46B C46 H46C 109.5 . . ?
N5 C47 H47A 109.5 . . ?
N5 C47 H47B 109.5 . . ?
H47A C47 H47B 109.5 . . ?
N5 C47 H47C 109.5 . . ?
H47A C47 H47C 109.5 . . ?
H47B C47 H47C 109.5 . . ?
N6 C48 H48A 109.5 . . ?
N6 C48 H48B 109.5 . . ?
H48A C48 H48B 109.5 . . ?
N6 C48 H48C 109.5 . . ?
H48A C48 H48C 109.5 . . ?
H48B C48 H48C 109.5 . . ?
N7 C49 H49A 109.5 . . ?
N7 C49 H49B 109.5 . . ?
H49A C49 H49B 109.5 . . ?
N7 C49 H49C 109.5 . . ?
H49A C49 H49C 109.5 . . ?
H49B C49 H49C 109.5 . . ?
C51 C50 H50A 109.5 . . ?
C51 C50 H50B 109.5 . . ?
H50A C50 H50B 109.5 . . ?
C51 C50 H50C 109.5 . . ?
H50A C50 H50C 109.5 . . ?
H50B C50 H50C 109.5 . . ?
C56 C51 C52 118.6(9) . . ?
C56 C51 C50 120.4(9) . . ?
C52 C51 C50 121.1(10) . . ?
C53 C52 C51 120.8(10) . . ?
C53 C52 H52 119.6 . . ?
C51 C52 H52 119.6 . . ?
C52 C53 C54 120.8(11) . . ?
C52 C53 H53 119.6 . . ?
C54 C53 H53 119.6 . . ?
C53 C54 C55 119.5(10) . . ?
C53 C54 H54 120.3 . . ?
C55 C54 H54 120.3 . . ?
C56 C55 C54 118.6(10) . . ?
C56 C55 H55 120.7 . . ?
C54 C55 H55 120.7 . . ?
C51 C56 C55 121.7(9) . . ?
C51 C56 H56 119.1 . . ?
C55 C56 H56 119.1 . . ?
C51D C50D H50D 109.5 . . ?
C51D C50D H50E 109.5 . . ?
H50D C50D H50E 109.5 . . ?
C51D C50D H50F 109.5 . . ?
H50D C50D H50F 109.5 . . ?
H50E C50D H50F 109.5 . . ?
C56D C51D C52D 119.7(13) . . ?
C56D C51D C50D 119.2(15) . . ?
C52D C51D C50D 121.1(15) . . ?
C53D C52D C51D 118.3(14) . . ?
C53D C52D H52D 120.8 . . ?
C51D C52D H52D 120.8 . . ?
C52D C53D C54D 121.9(15) . . ?
C52D C53D H53D 119.0 . . ?
C54D C53D H53D 119.0 . . ?
C55D C54D C53D 120.2(15) . . ?
C55D C54D H50A 151.0 . . ?
C53D C54D H50A 88.1 . . ?
C55D C54D H50B 80.3 . . ?
C53D C54D H50B 153.5 . . ?
H50A C54D H50B 70.8 . . ?
C55D C54D H50C 98.9 . . ?
C53D C54D H50C 120.3 . . ?
H50A C54D H50C 68.3 . . ?
H50B C54D H50C 67.3 . . ?
C55D C54D H54D 119.9 . . ?
C53D C54D H54D 119.9 . . ?
H50A C54D H54D 32.4 . . ?
H50B C54D H54D 43.2 . . ?
H50C C54D H54D 48.6 . . ?
C54D C55D C56D 118.0(14) . . ?
C54D C55D H55D 121.0 . . ?
C56D C55D H55D 121.0 . . ?
C51D C56D C55D 121.7(14) . . ?
C51D C56D H56D 119.1 . . ?
C55D C56D H56D 119.1 . . ?
C59 C58 C63 117.3(11) . . ?
C59 C58 C57 120.7(15) . . ?
C63 C58 C57 122.1(15) . . ?
C58 C59 C60 122.7(13) . . ?
C58 C59 H59 118.7 . . ?
C60 C59 H59 118.7 . . ?
C61 C60 C59 118.5(14) . . ?
C61 C60 H60 120.7 . . ?
C59 C60 H60 120.7 . . ?
C62 C61 C60 119.5(16) . . ?
C62 C61 H61 120.3 . . ?
C60 C61 H61 120.3 . . ?
C63 C62 C61 120.5(14) . . ?
C63 C62 H62 119.7 . . ?
C61 C62 H62 119.7 . . ?
C62 C63 C58 121.6(13) . . ?
C62 C63 H63 119.2 . . ?
C58 C63 H63 119.2 . . ?

loop_
_geom_bond_atom_site_label_1
_geom_bond_atom_site_label_2
_geom_bond_distance
_geom_bond_site_symmetry_2
_geom_bond_publ_flag
Ga1 C1 1.961(4) . ?
Ga1 N5 1.982(3) . ?
Ga1 N7 1.985(3) . ?
Ga1 N6 1.995(3) . ?
Ga1 Ga3 2.7766(6) . ?
Ga1 Ga2 2.7785(6) . ?
Ga1 Ga4 2.7910(6) . ?
Ga2 N2 1.934(3) . ?
Ga2 N6 1.968(3) . ?
Ga2 C7 1.988(4) . ?
Ga2 N5 1.999(3) . ?
Ga3 N3 1.956(3) . ?
Ga3 N7 1.980(3) . ?
Ga3 C13 1.986(4) . ?
Ga3 N6 1.987(3) . ?
Ga4 N4 1.932(3) . ?
Ga4 N7 1.969(3) . ?
Ga4 C19 1.985(4) . ?
Ga4 N5 1.987(3) . ?
Ga5 C25 1.963(4) . ?
Ga5 N3 1.970(3) . ?
Ga5 N2 1.974(3) . ?
Ga5 N1 1.995(3) . ?
Ga5 Ga7 2.8030(6) . ?
Ga5 Ga6 2.8236(6) . ?
Ga6 C31 1.956(4) . ?
Ga6 N4 1.975(3) . ?
Ga6 N1 1.985(3) . ?
Ga6 N2 1.986(3) . ?
Ga6 Ga7 2.7806(6) . ?
Ga7 C37 1.960(4) . ?
Ga7 N3 1.968(3) . ?
Ga7 N4 1.975(3) . ?
Ga7 N1 1.986(3) . ?
N1 C43 1.486(5) . ?
N2 C44 1.510(5) . ?
N3 C45 1.506(5) . ?
N4 C46 1.512(5) . ?
N5 C47 1.484(5) . ?
N6 C48 1.489(5) . ?
N7 C49 1.488(5) . ?
C1 C6 1.379(6) . ?
C1 C2 1.390(6) . ?
C2 C3 1.376(6) . ?
C2 H2 0.9500 . ?
C3 C4 1.364(7) . ?
C3 H3 0.9500 . ?
C4 C5 1.374(7) . ?
C4 H4 0.9500 . ?
C5 C6 1.387(7) . ?
C5 H5 0.9500 . ?
C6 H6 0.9500 . ?
C7 C12 1.394(6) . ?
C7 C8 1.398(6) . ?
C8 C9 1.391(6) . ?
C8 H8 0.9500 . ?
C9 C10 1.366(7) . ?
C9 H9 0.9500 . ?
C10 C11 1.373(7) . ?
C10 H10 0.9500 . ?
C11 C12 1.397(6) . ?
C11 H11 0.9500 . ?
C12 H12 0.9500 . ?
C13 C14 1.385(6) . ?
C13 C18 1.397(6) . ?
C14 C15 1.382(6) . ?
C14 H14 0.9500 . ?
C15 C16 1.383(7) . ?
C15 H15 0.9500 . ?
C16 C17 1.367(7) . ?
C16 H16 0.9500 . ?
C17 C18 1.388(6) . ?
C17 H17 0.9500 . ?
C18 H18 0.9500 . ?
C19 C24 1.388(7) . ?
C19 C20 1.390(6) . ?
C20 C21 1.400(7) . ?
C20 H20 0.9500 . ?
C21 C22 1.361(8) . ?
C21 H21 0.9500 . ?
C22 C23 1.380(8) . ?
C22 H22 0.9500 . ?
C23 C24 1.375(7) . ?
C23 H23 0.9500 . ?
C24 H24 0.9500 . ?
C25 C30 1.395(6) . ?
C25 C26 1.402(6) . ?
C26 C27 1.389(6) . ?
C26 H26 0.9500 . ?
C27 C28 1.362(7) . ?
C27 H27 0.9500 . ?
C28 C29 1.371(7) . ?
C28 H28 0.9500 . ?
C29 C30 1.392(7) . ?
C29 H29 0.9500 . ?
C30 H30 0.9500 . ?
C31 C32 1.386(6) . ?
C31 C36 1.398(6) . ?
C32 C33 1.392(7) . ?
C32 H32 0.9500 . ?
C33 C34 1.370(7) . ?
C33 H33 0.9500 . ?
C34 C35 1.372(7) . ?
C34 H34 0.9500 . ?
C35 C36 1.387(6) . ?
C35 H35 0.9500 . ?
C36 H36 0.9500 . ?
C37 C42 1.379(6) . ?
C37 C38 1.388(6) . ?
C38 C39 1.384(6) . ?
C38 H38 0.9500 . ?
C39 C40 1.373(7) . ?
C39 H39 0.9500 . ?
C40 C41 1.371(7) . ?
C40 H40 0.9500 . ?
C41 C42 1.400(6) . ?
C41 H41 0.9500 . ?
C42 H42 0.9500 . ?
C43 H43A 0.9800 . ?
C43 H43B 0.9800 . ?
C43 H43C 0.9800 . ?
C44 H44A 0.9800 . ?
C44 H44B 0.9800 . ?
C44 H44C 0.9800 . ?
C45 H45A 0.9800 . ?
C45 H45B 0.9800 . ?
C45 H45C 0.9800 . ?
C46 H46A 0.9800 . ?
C46 H46B 0.9800 . ?
C46 H46C 0.9800 . ?
C47 H47A 0.9800 . ?
C47 H47B 0.9800 . ?
C47 H47C 0.9800 . ?
C48 H48A 0.9800 . ?
C48 H48B 0.9800 . ?
C48 H48C 0.9800 . ?
C49 H49A 0.9800 . ?
C49 H49B 0.9800 . ?
C49 H49C 0.9800 . ?
C50 C51 1.496(13) . ?
C50 H50A 0.9800 . ?
C50 H50B 0.9800 . ?
C50 H50C 0.9800 . ?
C51 C56 1.370(10) . ?
C51 C52 1.372(10) . ?
C52 C53 1.352(11) . ?
C52 H52 0.9500 . ?
C53 C54 1.375(12) . ?
C53 H53 0.9500 . ?
C54 C55 1.383(11) . ?
C54 H54 0.9500 . ?
C55 C56 1.375(10) . ?
C55 H55 0.9500 . ?
C56 H56 0.9500 . ?
C50D C51D 1.468(17) . ?
C50D H50D 0.9800 . ?
C50D H50E 0.9800 . ?
C50D H50F 0.9800 . ?
C51D C56D 1.368(13) . ?
C51D C52D 1.378(13) . ?
C52D C53D 1.364(13) . ?
C52D H52D 0.9500 . ?
C53D C54D 1.369(13) . ?
C53D H53D 0.9500 . ?
C54D C55D 1.365(13) . ?
C54D H50A 1.3605 . ?
C54D H50B 1.4023 . ?
C54D H50C 1.4836 . ?
C54D H54D 0.9500 . ?
C55D C56D 1.381(13) . ?
C55D H55D 0.9500 . ?
C56D H56D 0.9500 . ?
C57 C58 1.40(3) . ?
C57 H57A 0.9800 . ?
C57 H57B 0.9800 . ?
C57 H57C 0.9800 . ?
C58 C59 1.371(13) . ?
C58 C63 1.372(13) . ?
C59 C60 1.385(13) . ?
C59 H59 0.9500 . ?
C60 C61 1.377(15) . ?
C60 H60 0.9500 . ?
C61 C62 1.376(15) . ?
C61 H61 0.9500 . ?
C62 C63 1.365(13) . ?
C62 H62 0.9500 . ?
C63 H63 0.9500 . ?

loop_
_geom_torsion_atom_site_label_1
_geom_torsion_atom_site_label_2
_geom_torsion_atom_site_label_3
_geom_torsion_atom_site_label_4
_geom_torsion
_geom_torsion_site_symmetry_1
_geom_torsion_site_symmetry_2
_geom_torsion_site_symmetry_3
_geom_torsion_site_symmetry_4
_geom_torsion_publ_flag
C1 Ga1 Ga2 N2 170.1(2) . . . . ?
N5 Ga1 Ga2 N2 -79.40(18) . . . . ?
N7 Ga1 Ga2 N2 -0.97(16) . . . . ?
N6 Ga1 Ga2 N2 78.21(18) . . . . ?
Ga3 Ga1 Ga2 N2 38.16(13) . . . . ?
Ga4 Ga1 Ga2 N2 -39.68(13) . . . . ?
C1 Ga1 Ga2 N6 91.9(2) . . . . ?
N5 Ga1 Ga2 N6 -157.61(18) . . . . ?
N7 Ga1 Ga2 N6 -79.18(16) . . . . ?
Ga3 Ga1 Ga2 N6 -40.06(13) . . . . ?
Ga4 Ga1 Ga2 N6 -117.89(13) . . . . ?
C1 Ga1 Ga2 C7 -13.5(2) . . . . ?
N5 Ga1 Ga2 C7 97.04(18) . . . . ?
N7 Ga1 Ga2 C7 175.47(15) . . . . ?
N6 Ga1 Ga2 C7 -105.35(18) . . . . ?
Ga3 Ga1 Ga2 C7 -145.40(12) . . . . ?
Ga4 Ga1 Ga2 C7 136.76(12) . . . . ?
C1 Ga1 Ga2 N5 -110.5(2) . . . . ?
N7 Ga1 Ga2 N5 78.43(16) . . . . ?
N6 Ga1 Ga2 N5 157.61(18) . . . . ?
Ga3 Ga1 Ga2 N5 117.56(13) . . . . ?
Ga4 Ga1 Ga2 N5 39.72(13) . . . . ?
C1 Ga1 Ga3 N3 177.47(19) . . . . ?
N5 Ga1 Ga3 N3 0.61(16) . . . . ?
N7 Ga1 Ga3 N3 79.61(18) . . . . ?
N6 Ga1 Ga3 N3 -79.14(18) . . . . ?
Ga2 Ga1 Ga3 N3 -39.57(12) . . . . ?
Ga4 Ga1 Ga3 N3 39.72(12) . . . . ?
C1 Ga1 Ga3 N7 97.9(2) . . . . ?
N5 Ga1 Ga3 N7 -79.00(16) . . . . ?
N6 Ga1 Ga3 N7 -158.75(18) . . . . ?
Ga2 Ga1 Ga3 N7 -119.18(13) . . . . ?
Ga4 Ga1 Ga3 N7 -39.89(13) . . . . ?
C1 Ga1 Ga3 C13 -5.5(2) . . . . ?
N5 Ga1 Ga3 C13 177.69(16) . . . . ?
N7 Ga1 Ga3 C13 -103.31(19) . . . . ?
N6 Ga1 Ga3 C13 97.93(19) . . . . ?
Ga2 Ga1 Ga3 C13 137.51(13) . . . . ?
Ga4 Ga1 Ga3 C13 -143.20(13) . . . . ?
C1 Ga1 Ga3 N6 -103.4(2) . . . . ?
N5 Ga1 Ga3 N6 79.76(16) . . . . ?
N7 Ga1 Ga3 N6 158.75(18) . . . . ?
Ga2 Ga1 Ga3 N6 39.58(13) . . . . ?
Ga4 Ga1 Ga3 N6 118.87(13) . . . . ?
C1 Ga1 Ga4 N4 -168.2(2) . . . . ?
N5 Ga1 Ga4 N4 79.63(19) . . . . ?
N7 Ga1 Ga4 N4 -79.64(19) . . . . ?
N6 Ga1 Ga4 N4 0.10(16) . . . . ?
Ga3 Ga1 Ga4 N4 -39.26(13) . . . . ?
Ga2 Ga1 Ga4 N4 39.42(13) . . . . ?
C1 Ga1 Ga4 N7 -88.6(2) . . . . ?
N5 Ga1 Ga4 N7 159.26(19) . . . . ?
N6 Ga1 Ga4 N7 79.74(16) . . . . ?
Ga3 Ga1 Ga4 N7 40.38(13) . . . . ?
Ga2 Ga1 Ga4 N7 119.06(14) . . . . ?
C1 Ga1 Ga4 C19 13.0(2) . . . . ?
N5 Ga1 Ga4 C19 -99.12(18) . . . . ?
N7 Ga1 Ga4 C19 101.61(18) . . . . ?
N6 Ga1 Ga4 C19 -178.64(16) . . . . ?
Ga3 Ga1 Ga4 C19 142.00(13) . . . . ?
Ga2 Ga1 Ga4 C19 -139.32(13) . . . . ?
C1 Ga1 Ga4 N5 112.1(2) . . . . ?
N7 Ga1 Ga4 N5 -159.26(19) . . . . ?
N6 Ga1 Ga4 N5 -79.52(16) . . . . ?
Ga3 Ga1 Ga4 N5 -118.88(13) . . . . ?
Ga2 Ga1 Ga4 N5 -40.20(13) . . . . ?
C25 Ga5 Ga6 C31 -6.5(3) . . . . ?
N3 Ga5 Ga6 C31 176.2(3) . . . . ?
N2 Ga5 Ga6 C31 63.4(3) . . . . ?
N1 Ga5 Ga6 C31 -99.6(3) . . . . ?
Ga7 Ga5 Ga6 C31 -155.1(2) . . . . ?
C25 Ga5 Ga6 N4 176.3(3) . . . . ?
N3 Ga5 Ga6 N4 -1.05(13) . . . . ?
N2 Ga5 Ga6 N4 -113.80(16) . . . . ?
N1 Ga5 Ga6 N4 83.18(16) . . . . ?
Ga7 Ga5 Ga6 N4 27.67(9) . . . . ?
C25 Ga5 Ga6 N1 93.1(3) . . . . ?
N3 Ga5 Ga6 N1 -84.23(16) . . . . ?
N2 Ga5 Ga6 N1 163.02(19) . . . . ?
Ga7 Ga5 Ga6 N1 -55.51(13) . . . . ?
C25 Ga5 Ga6 N2 -69.9(3) . . . . ?
N3 Ga5 Ga6 N2 112.75(16) . . . . ?
N1 Ga5 Ga6 N2 -163.02(19) . . . . ?
Ga7 Ga5 Ga6 N2 141.47(13) . . . . ?
C25 Ga5 Ga6 Ga7 148.6(2) . . . . ?
N3 Ga5 Ga6 Ga7 -28.72(9) . . . . ?
N2 Ga5 Ga6 Ga7 -141.47(13) . . . . ?
N1 Ga5 Ga6 Ga7 55.51(13) . . . . ?
C31 Ga6 Ga7 C37 10.7(3) . . . . ?
N4 Ga6 Ga7 C37 75.4(3) . . . . ?
N1 Ga6 Ga7 C37 -90.4(3) . . . . ?
N2 Ga6 Ga7 C37 -171.1(2) . . . . ?
Ga5 Ga6 Ga7 C37 -145.1(2) . . . . ?
C31 Ga6 Ga7 N3 -175.4(3) . . . . ?
N4 Ga6 Ga7 N3 -110.69(16) . . . . ?
N1 Ga6 Ga7 N3 83.48(16) . . . . ?
N2 Ga6 Ga7 N3 2.81(13) . . . . ?
Ga5 Ga6 Ga7 N3 28.81(9) . . . . ?
C31 Ga6 Ga7 N4 -64.7(3) . . . . ?
N1 Ga6 Ga7 N4 -165.83(18) . . . . ?
N2 Ga6 Ga7 N4 113.50(16) . . . . ?
Ga5 Ga6 Ga7 N4 139.50(13) . . . . ?
C31 Ga6 Ga7 N1 101.2(3) . . . . ?
N4 Ga6 Ga7 N1 165.83(18) . . . . ?
N2 Ga6 Ga7 N1 -80.67(16) . . . . ?
Ga5 Ga6 Ga7 N1 -54.67(13) . . . . ?
C31 Ga6 Ga7 Ga5 155.8(2) . . . . ?
N4 Ga6 Ga7 Ga5 -139.50(13) . . . . ?
N1 Ga6 Ga7 Ga5 54.67(13) . . . . ?
N2 Ga6 Ga7 Ga5 -26.00(9) . . . . ?
C25 Ga5 Ga7 C37 -5.0(3) . . . . ?
N3 Ga5 Ga7 C37 -74.3(3) . . . . ?
N2 Ga5 Ga7 C37 174.8(2) . . . . ?
N1 Ga5 Ga7 C37 93.8(3) . . . . ?
Ga6 Ga5 Ga7 C37 148.7(2) . . . . ?
C25 Ga5 Ga7 N3 69.4(2) . . . . ?
N2 Ga5 Ga7 N3 -110.84(16) . . . . ?
N1 Ga5 Ga7 N3 168.15(19) . . . . ?
Ga6 Ga5 Ga7 N3 -136.98(13) . . . . ?
C25 Ga5 Ga7 N4 178.6(2) . . . . ?
N3 Ga5 Ga7 N4 109.26(16) . . . . ?
N2 Ga5 Ga7 N4 -1.58(13) . . . . ?
N1 Ga5 Ga7 N4 -82.59(17) . . . . ?
Ga6 Ga5 Ga7 N4 -27.72(10) . . . . ?
C25 Ga5 Ga7 N1 -98.8(2) . . . . ?
N3 Ga5 Ga7 N1 -168.15(19) . . . . ?
N2 Ga5 Ga7 N1 81.01(17) . . . . ?
Ga6 Ga5 Ga7 N1 54.87(14) . . . . ?
C25 Ga5 Ga7 Ga6 -153.7(2) . . . . ?
N3 Ga5 Ga7 Ga6 136.98(13) . . . . ?
N2 Ga5 Ga7 Ga6 26.14(9) . . . . ?
N1 Ga5 Ga7 Ga6 -54.87(14) . . . . ?
C31 Ga6 N1 C43 0.7(4) . . . . ?
N4 Ga6 N1 C43 125.4(3) . . . . ?
N2 Ga6 N1 C43 -123.3(3) . . . . ?
Ga7 Ga6 N1 C43 135.4(4) . . . . ?
Ga5 Ga6 N1 C43 -135.1(4) . . . . ?
C31 Ga6 N1 Ga7 -134.62(17) . . . . ?
N4 Ga6 N1 Ga7 -10.01(13) . . . . ?
N2 Ga6 N1 Ga7 101.29(13) . . . . ?
Ga5 Ga6 N1 Ga7 89.51(13) . . . . ?
C31 Ga6 N1 Ga5 135.87(17) . . . . ?
N4 Ga6 N1 Ga5 -99.51(13) . . . . ?
N2 Ga6 N1 Ga5 11.79(13) . . . . ?
Ga7 Ga6 N1 Ga5 -89.51(13) . . . . ?
C37 Ga7 N1 C43 6.8(4) . . . . ?
N3 Ga7 N1 C43 130.6(4) . . . . ?
N4 Ga7 N1 C43 -120.7(4) . . . . ?
Ga6 Ga7 N1 C43 -130.7(4) . . . . ?
Ga5 Ga7 N1 C43 138.9(4) . . . . ?
C37 Ga7 N1 Ga6 137.51(16) . . . . ?
N3 Ga7 N1 Ga6 -98.69(13) . . . . ?
N4 Ga7 N1 Ga6 10.01(13) . . . . ?
Ga5 Ga7 N1 Ga6 -90.39(13) . . . . ?
C37 Ga7 N1 Ga5 -132.10(16) . . . . ?
N3 Ga7 N1 Ga5 -8.30(13) . . . . ?
N4 Ga7 N1 Ga5 100.40(13) . . . . ?
Ga6 Ga7 N1 Ga5 90.39(13) . . . . ?
C25 Ga5 N1 C43 -8.3(4) . . . . ?
N3 Ga5 N1 C43 -131.4(3) . . . . ?
N2 Ga5 N1 C43 119.6(3) . . . . ?
Ga7 Ga5 N1 C43 -139.6(4) . . . . ?
Ga6 Ga5 N1 C43 131.4(4) . . . . ?
C25 Ga5 N1 Ga6 -139.72(17) . . . . ?
N3 Ga5 N1 Ga6 97.20(14) . . . . ?
N2 Ga5 N1 Ga6 -11.86(13) . . . . ?
Ga7 Ga5 N1 Ga6 88.91(14) . . . . ?
C25 Ga5 N1 Ga7 131.37(17) . . . . ?
N3 Ga5 N1 Ga7 8.29(13) . . . . ?
N2 Ga5 N1 Ga7 -100.77(13) . . . . ?
Ga6 Ga5 N1 Ga7 -88.91(14) . . . . ?
N6 Ga2 N2 C44 -134.5(3) . . . . ?
C7 Ga2 N2 C44 0.7(3) . . . . ?
N5 Ga2 N2 C44 128.1(3) . . . . ?
Ga1 Ga2 N2 C44 176.9(2) . . . . ?
N6 Ga2 N2 Ga5 -5.2(2) . . . . ?
C7 Ga2 N2 Ga5 130.05(18) . . . . ?
N5 Ga2 N2 Ga5 -102.62(18) . . . . ?
Ga1 Ga2 N2 Ga5 -53.8(2) . . . . ?
N6 Ga2 N2 Ga6 103.93(18) . . . . ?
C7 Ga2 N2 Ga6 -120.80(18) . . . . ?
N5 Ga2 N2 Ga6 6.5(2) . . . . ?
Ga1 Ga2 N2 Ga6 55.3(2) . . . . ?
C25 Ga5 N2 C44 43.2(3) . . . . ?
N3 Ga5 N2 C44 179.3(2) . . . . ?
N1 Ga5 N2 C44 -92.3(2) . . . . ?
Ga7 Ga5 N2 C44 -136.7(2) . . . . ?
Ga6 Ga5 N2 C44 -104.1(3) . . . . ?
C25 Ga5 N2 Ga2 -89.6(2) . . . . ?
N3 Ga5 N2 Ga2 46.6(2) . . . . ?
N1 Ga5 N2 Ga2 134.97(18) . . . . ?
Ga7 Ga5 N2 Ga2 90.54(16) . . . . ?
Ga6 Ga5 N2 Ga2 123.1(2) . . . . ?
C25 Ga5 N2 Ga6 147.28(15) . . . . ?
N3 Ga5 N2 Ga6 -76.54(14) . . . . ?
N1 Ga5 N2 Ga6 11.85(13) . . . . ?
Ga7 Ga5 N2 Ga6 -32.58(10) . . . . ?
C31 Ga6 N2 C44 -40.8(3) . . . . ?
N4 Ga6 N2 C44 -175.4(2) . . . . ?
N1 Ga6 N2 C44 95.4(2) . . . . ?
Ga7 Ga6 N2 C44 140.3(2) . . . . ?
Ga5 Ga6 N2 C44 107.4(3) . . . . ?
C31 Ga6 N2 Ga2 86.4(2) . . . . ?
N4 Ga6 N2 Ga2 -48.2(2) . . . . ?
N1 Ga6 N2 Ga2 -137.32(18) . . . . ?
Ga7 Ga6 N2 Ga2 -92.49(15) . . . . ?
Ga5 Ga6 N2 Ga2 -125.4(2) . . . . ?
C31 Ga6 N2 Ga5 -148.20(16) . . . . ?
N4 Ga6 N2 Ga5 77.24(15) . . . . ?
N1 Ga6 N2 Ga5 -11.92(13) . . . . ?
Ga7 Ga6 N2 Ga5 32.90(10) . . . . ?
N7 Ga3 N3 C45 -128.9(2) . . . . ?
C13 Ga3 N3 C45 4.7(3) . . . . ?
N6 Ga3 N3 C45 132.7(2) . . . . ?
Ga1 Ga3 N3 C45 -178.08(19) . . . . ?
N7 Ga3 N3 Ga7 -5.0(2) . . . . ?
C13 Ga3 N3 Ga7 128.60(19) . . . . ?
N6 Ga3 N3 Ga7 -103.36(18) . . . . ?
Ga1 Ga3 N3 Ga7 -54.2(2) . . . . ?
N7 Ga3 N3 Ga5 104.72(18) . . . . ?
C13 Ga3 N3 Ga5 -121.73(19) . . . . ?
N6 Ga3 N3 Ga5 6.3(2) . . . . ?
Ga1 Ga3 N3 Ga5 55.5(2) . . . . ?
C37 Ga7 N3 C45 29.6(3) . . . . ?
N4 Ga7 N3 C45 168.8(2) . . . . ?
N1 Ga7 N3 C45 -101.5(3) . . . . ?
Ga6 Ga7 N3 C45 -146.7(2) . . . . ?
Ga5 Ga7 N3 C45 -109.9(3) . . . . ?
C37 Ga7 N3 Ga3 -96.3(2) . . . . ?
N4 Ga7 N3 Ga3 42.8(2) . . . . ?
N1 Ga7 N3 Ga3 132.54(19) . . . . ?
Ga6 Ga7 N3 Ga3 87.38(16) . . . . ?
Ga5 Ga7 N3 Ga3 124.1(2) . . . . ?
C37 Ga7 N3 Ga5 139.53(16) . . . . ?
N4 Ga7 N3 Ga5 -81.30(14) . . . . ?
N1 Ga7 N3 Ga5 8.41(13) . . . . ?
Ga6 Ga7 N3 Ga5 -36.75(10) . . . . ?
C25 Ga5 N3 C45 -35.3(3) . . . . ?
N2 Ga5 N3 C45 -173.5(2) . . . . ?
N1 Ga5 N3 C45 98.8(2) . . . . ?
Ga7 Ga5 N3 C45 107.2(3) . . . . ?
Ga6 Ga5 N3 C45 143.2(2) . . . . ?
C25 Ga5 N3 Ga3 91.7(2) . . . . ?
N2 Ga5 N3 Ga3 -46.4(2) . . . . ?
N1 Ga5 N3 Ga3 -134.11(18) . . . . ?
Ga7 Ga5 N3 Ga3 -125.7(2) . . . . ?
Ga6 Ga5 N3 Ga3 -89.74(15) . . . . ?
C25 Ga5 N3 Ga7 -142.52(15) . . . . ?
N2 Ga5 N3 Ga7 79.31(14) . . . . ?
N1 Ga5 N3 Ga7 -8.37(13) . . . . ?
Ga6 Ga5 N3 Ga7 36.01(10) . . . . ?
N7 Ga4 N4 C46 131.4(3) . . . . ?
C19 Ga4 N4 C46 -0.9(3) . . . . ?
N5 Ga4 N4 C46 -130.7(3) . . . . ?
Ga1 Ga4 N4 C46 -179.6(2) . . . . ?
N7 Ga4 N4 Ga7 4.2(2) . . . . ?
C19 Ga4 N4 Ga7 -128.17(19) . . . . ?
N5 Ga4 N4 Ga7 102.06(19) . . . . ?
Ga1 Ga4 N4 Ga7 53.2(2) . . . . ?
N7 Ga4 N4 Ga6 -103.27(18) . . . . ?
C19 Ga4 N4 Ga6 124.34(19) . . . . ?
N5 Ga4 N4 Ga6 -5.4(2) . . . . ?
Ga1 Ga4 N4 Ga6 -54.3(2) . . . . ?
C37 Ga7 N4 C46 -35.8(3) . . . . ?
N3 Ga7 N4 C46 -173.8(2) . . . . ?
N1 Ga7 N4 C46 96.8(3) . . . . ?
Ga6 Ga7 N4 C46 106.9(3) . . . . ?
Ga5 Ga7 N4 C46 141.7(2) . . . . ?
C37 Ga7 N4 Ga4 95.3(2) . . . . ?
N3 Ga7 N4 Ga4 -42.8(2) . . . . ?
N1 Ga7 N4 Ga4 -132.12(19) . . . . ?
Ga6 Ga7 N4 Ga4 -122.1(2) . . . . ?
Ga5 Ga7 N4 Ga4 -87.22(16) . . . . ?
C37 Ga7 N4 Ga6 -142.68(16) . . . . ?
N3 Ga7 N4 Ga6 79.30(14) . . . . ?
N1 Ga7 N4 Ga6 -10.06(13) . . . . ?
Ga5 Ga7 N4 Ga6 34.84(10) . . . . ?
C31 Ga6 N4 C46 41.4(3) . . . . ?
N1 Ga6 N4 C46 -95.6(3) . . . . ?
N2 Ga6 N4 C46 176.5(2) . . . . ?
Ga7 Ga6 N4 C46 -105.7(3) . . . . ?
Ga5 Ga6 N4 C46 -140.2(2) . . . . ?
C31 Ga6 N4 Ga4 -87.6(2) . . . . ?
N1 Ga6 N4 Ga4 135.35(18) . . . . ?
N2 Ga6 N4 Ga4 47.5(2) . . . . ?
Ga7 Ga6 N4 Ga4 125.3(2) . . . . ?
Ga5 Ga6 N4 Ga4 90.79(16) . . . . ?
C31 Ga6 N4 Ga7 147.13(15) . . . . ?
N1 Ga6 N4 Ga7 10.06(13) . . . . ?
N2 Ga6 N4 Ga7 -77.83(14) . . . . ?
Ga5 Ga6 N4 Ga7 -34.50(10) . . . . ?
C1 Ga1 N5 C47 6.6(4) . . . . ?
N7 Ga1 N5 C47 138.7(3) . . . . ?
N6 Ga1 N5 C47 -132.1(3) . . . . ?
Ga3 Ga1 N5 C47 -176.9(3) . . . . ?
Ga2 Ga1 N5 C47 -116.5(3) . . . . ?
Ga4 Ga1 N5 C47 124.2(4) . . . . ?
C1 Ga1 N5 Ga4 -117.62(19) . . . . ?
N7 Ga1 N5 Ga4 14.47(13) . . . . ?
N6 Ga1 N5 Ga4 103.66(13) . . . . ?
Ga3 Ga1 N5 Ga4 58.90(10) . . . . ?
Ga2 Ga1 N5 Ga4 119.32(16) . . . . ?
C1 Ga1 N5 Ga2 123.06(19) . . . . ?
N7 Ga1 N5 Ga2 -104.84(13) . . . . ?
N6 Ga1 N5 Ga2 -15.65(13) . . . . ?
Ga3 Ga1 N5 Ga2 -60.42(10) . . . . ?
Ga4 Ga1 N5 Ga2 -119.32(16) . . . . ?
N4 Ga4 N5 C47 101.1(3) . . . . ?
N7 Ga4 N5 C47 -145.7(3) . . . . ?
C19 Ga4 N5 C47 -33.2(3) . . . . ?
Ga1 Ga4 N5 C47 -131.1(3) . . . . ?
N4 Ga4 N5 Ga1 -127.78(13) . . . . ?
N7 Ga4 N5 Ga1 -14.59(13) . . . . ?
C19 Ga4 N5 Ga1 97.89(16) . . . . ?
N4 Ga4 N5 Ga2 -39.8(2) . . . . ?
N7 Ga4 N5 Ga2 73.36(18) . . . . ?
C19 Ga4 N5 Ga2 -174.16(18) . . . . ?
Ga1 Ga4 N5 Ga2 87.95(18) . . . . ?
N2 Ga2 N5 C47 -103.8(3) . . . . ?
N6 Ga2 N5 C47 144.6(3) . . . . ?
C7 Ga2 N5 C47 29.4(3) . . . . ?
Ga1 Ga2 N5 C47 128.7(3) . . . . ?
N2 Ga2 N5 Ga1 127.53(12) . . . . ?
N6 Ga2 N5 Ga1 15.87(13) . . . . ?
C7 Ga2 N5 Ga1 -99.32(15) . . . . ?
N2 Ga2 N5 Ga4 39.1(2) . . . . ?
N6 Ga2 N5 Ga4 -72.57(18) . . . . ?
C7 Ga2 N5 Ga4 172.24(17) . . . . ?
Ga1 Ga2 N5 Ga4 -88.44(18) . . . . ?
N2 Ga2 N6 C48 104.6(3) . . . . ?
C7 Ga2 N6 C48 -33.1(3) . . . . ?
N5 Ga2 N6 C48 -142.8(3) . . . . ?
Ga1 Ga2 N6 C48 -127.1(3) . . . . ?
N2 Ga2 N6 Ga3 -40.6(2) . . . . ?
C7 Ga2 N6 Ga3 -178.44(17) . . . . ?
N5 Ga2 N6 Ga3 71.87(19) . . . . ?
Ga1 Ga2 N6 Ga3 87.63(18) . . . . ?
N2 Ga2 N6 Ga1 -128.28(12) . . . . ?
C7 Ga2 N6 Ga1 93.93(16) . . . . ?
N5 Ga2 N6 Ga1 -15.76(13) . . . . ?
N3 Ga3 N6 C48 -104.4(3) . . . . ?
N7 Ga3 N6 C48 142.3(3) . . . . ?
C13 Ga3 N6 C48 21.2(3) . . . . ?
Ga1 Ga3 N6 C48 127.3(3) . . . . ?
N3 Ga3 N6 Ga2 40.3(2) . . . . ?
N7 Ga3 N6 Ga2 -72.98(19) . . . . ?
C13 Ga3 N6 Ga2 165.88(18) . . . . ?
Ga1 Ga3 N6 Ga2 -87.99(18) . . . . ?
N3 Ga3 N6 Ga1 128.26(12) . . . . ?
N7 Ga3 N6 Ga1 15.01(13) . . . . ?
C13 Ga3 N6 Ga1 -106.13(16) . . . . ?
C1 Ga1 N6 C48 -9.8(4) . . . . ?
N5 Ga1 N6 C48 135.3(3) . . . . ?
N7 Ga1 N6 C48 -136.2(3) . . . . ?
Ga3 Ga1 N6 C48 -121.3(3) . . . . ?
Ga2 Ga1 N6 C48 119.4(3) . . . . ?
Ga4 Ga1 N6 C48 179.8(3) . . . . ?
C1 Ga1 N6 Ga2 -129.27(16) . . . . ?
N5 Ga1 N6 Ga2 15.90(13) . . . . ?
N7 Ga1 N6 Ga2 104.33(13) . . . . ?
Ga3 Ga1 N6 Ga2 119.30(16) . . . . ?
Ga4 Ga1 N6 Ga2 60.35(10) . . . . ?
C1 Ga1 N6 Ga3 111.43(17) . . . . ?
N5 Ga1 N6 Ga3 -103.40(13) . . . . ?
N7 Ga1 N6 Ga3 -14.97(13) . . . . ?
Ga2 Ga1 N6 Ga3 -119.30(16) . . . . ?
Ga4 Ga1 N6 Ga3 -58.95(10) . . . . ?
N4 Ga4 N7 C49 -108.4(3) . . . . ?
C19 Ga4 N7 C49 27.5(3) . . . . ?
N5 Ga4 N7 C49 138.3(3) . . . . ?
Ga1 Ga4 N7 C49 123.8(3) . . . . ?
N4 Ga4 N7 Ga3 39.2(2) . . . . ?
C19 Ga4 N7 Ga3 175.11(18) . . . . ?
N5 Ga4 N7 Ga3 -74.07(18) . . . . ?
Ga1 Ga4 N7 Ga3 -88.64(18) . . . . ?
N4 Ga4 N7 Ga1 127.81(13) . . . . ?
C19 Ga4 N7 Ga1 -96.26(17) . . . . ?
N5 Ga4 N7 Ga1 14.56(13) . . . . ?
N3 Ga3 N7 C49 107.8(3) . . . . ?
C13 Ga3 N7 C49 -21.5(3) . . . . ?
N6 Ga3 N7 C49 -139.3(3) . . . . ?
Ga1 Ga3 N7 C49 -124.3(3) . . . . ?
N3 Ga3 N7 Ga4 -38.8(2) . . . . ?
C13 Ga3 N7 Ga4 -168.13(17) . . . . ?
N6 Ga3 N7 Ga4 74.07(19) . . . . ?
Ga1 Ga3 N7 Ga4 89.16(18) . . . . ?
N3 Ga3 N7 Ga1 -127.93(12) . . . . ?
C13 Ga3 N7 Ga1 102.71(16) . . . . ?
N6 Ga3 N7 Ga1 -15.09(13) . . . . ?
C1 Ga1 N7 C49 8.1(4) . . . . ?
N5 Ga1 N7 C49 -133.7(3) . . . . ?
N6 Ga1 N7 C49 137.4(3) . . . . ?
Ga3 Ga1 N7 C49 122.3(3) . . . . ?
Ga2 Ga1 N7 C49 -178.6(3) . . . . ?
Ga4 Ga1 N7 C49 -119.1(3) . . . . ?
C1 Ga1 N7 Ga4 127.23(16) . . . . ?
N5 Ga1 N7 Ga4 -14.61(13) . . . . ?
N6 Ga1 N7 Ga4 -103.52(13) . . . . ?
Ga3 Ga1 N7 Ga4 -118.55(16) . . . . ?
Ga2 Ga1 N7 Ga4 -59.43(11) . . . . ?
C1 Ga1 N7 Ga3 -114.22(17) . . . . ?
N5 Ga1 N7 Ga3 103.94(13) . . . . ?
N6 Ga1 N7 Ga3 15.03(13) . . . . ?
Ga2 Ga1 N7 Ga3 59.12(10) . . . . ?
Ga4 Ga1 N7 Ga3 118.55(16) . . . . ?
N5 Ga1 C1 C6 11.6(5) . . . . ?
N7 Ga1 C1 C6 -109.3(4) . . . . ?
N6 Ga1 C1 C6 139.2(4) . . . . ?
Ga3 Ga1 C1 C6 -164.1(3) . . . . ?
Ga2 Ga1 C1 C6 80.9(4) . . . . ?
Ga4 Ga1 C1 C6 -54.7(5) . . . . ?
N5 Ga1 C1 C2 -172.4(3) . . . . ?
N7 Ga1 C1 C2 66.7(4) . . . . ?
N6 Ga1 C1 C2 -44.8(4) . . . . ?
Ga3 Ga1 C1 C2 12.0(4) . . . . ?
Ga2 Ga1 C1 C2 -103.1(3) . . . . ?
Ga4 Ga1 C1 C2 121.3(3) . . . . ?
C6 C1 C2 C3 0.4(7) . . . . ?
Ga1 C1 C2 C3 -175.9(4) . . . . ?
C1 C2 C3 C4 -0.2(7) . . . . ?
C2 C3 C4 C5 0.1(8) . . . . ?
C3 C4 C5 C6 -0.3(9) . . . . ?
C2 C1 C6 C5 -0.5(7) . . . . ?
Ga1 C1 C6 C5 175.5(4) . . . . ?
C4 C5 C6 C1 0.5(9) . . . . ?
N2 Ga2 C7 C12 -175.6(3) . . . . ?
N6 Ga2 C7 C12 -41.9(4) . . . . ?
N5 Ga2 C7 C12 55.6(4) . . . . ?
Ga1 Ga2 C7 C12 7.5(3) . . . . ?
N2 Ga2 C7 C8 8.9(4) . . . . ?
N6 Ga2 C7 C8 142.6(3) . . . . ?
N5 Ga2 C7 C8 -119.8(4) . . . . ?
Ga1 Ga2 C7 C8 -168.0(3) . . . . ?
C12 C7 C8 C9 -0.1(6) . . . . ?
Ga2 C7 C8 C9 175.5(3) . . . . ?
C7 C8 C9 C10 -0.6(7) . . . . ?
C8 C9 C10 C11 0.7(7) . . . . ?
C9 C10 C11 C12 -0.1(7) . . . . ?
C8 C7 C12 C11 0.6(6) . . . . ?
Ga2 C7 C12 C11 -175.3(3) . . . . ?
C10 C11 C12 C7 -0.5(7) . . . . ?
N3 Ga3 C13 C14 -108.7(4) . . . . ?
N7 Ga3 C13 C14 21.4(4) . . . . ?
N6 Ga3 C13 C14 125.0(4) . . . . ?
Ga1 Ga3 C13 C14 73.6(4) . . . . ?
N3 Ga3 C13 C18 68.4(4) . . . . ?
N7 Ga3 C13 C18 -161.5(3) . . . . ?
N6 Ga3 C13 C18 -57.9(4) . . . . ?
Ga1 Ga3 C13 C18 -109.3(3) . . . . ?
C18 C13 C14 C15 1.1(7) . . . . ?
Ga3 C13 C14 C15 178.3(4) . . . . ?
C13 C14 C15 C16 -0.4(8) . . . . ?
C14 C15 C16 C17 -0.7(8) . . . . ?
C15 C16 C17 C18 0.8(7) . . . . ?
C16 C17 C18 C13 0.0(7) . . . . ?
C14 C13 C18 C17 -0.9(6) . . . . ?
Ga3 C13 C18 C17 -178.3(3) . . . . ?
N4 Ga4 C19 C24 -166.0(3) . . . . ?
N7 Ga4 C19 C24 61.5(4) . . . . ?
N5 Ga4 C19 C24 -35.2(4) . . . . ?
Ga1 Ga4 C19 C24 13.0(4) . . . . ?
N4 Ga4 C19 C20 15.3(5) . . . . ?
N7 Ga4 C19 C20 -117.3(4) . . . . ?
N5 Ga4 C19 C20 146.1(4) . . . . ?
Ga1 Ga4 C19 C20 -165.8(4) . . . . ?
C24 C19 C20 C21 1.9(7) . . . . ?
Ga4 C19 C20 C21 -179.3(4) . . . . ?
C19 C20 C21 C22 -0.7(8) . . . . ?
C20 C21 C22 C23 -1.0(9) . . . . ?
C21 C22 C23 C24 1.3(8) . . . . ?
C22 C23 C24 C19 0.1(8) . . . . ?
C20 C19 C24 C23 -1.6(7) . . . . ?
Ga4 C19 C24 C23 179.5(4) . . . . ?
N3 Ga5 C25 C30 58.8(4) . . . . ?
N2 Ga5 C25 C30 -167.7(3) . . . . ?
N1 Ga5 C25 C30 -53.0(4) . . . . ?
Ga7 Ga5 C25 C30 12.0(5) . . . . ?
Ga6 Ga5 C25 C30 -118.3(3) . . . . ?
N3 Ga5 C25 C26 -116.5(4) . . . . ?
N2 Ga5 C25 C26 16.9(4) . . . . ?
N1 Ga5 C25 C26 131.7(3) . . . . ?
Ga7 Ga5 C25 C26 -163.3(3) . . . . ?
Ga6 Ga5 C25 C26 66.4(5) . . . . ?
C30 C25 C26 C27 2.4(7) . . . . ?
Ga5 C25 C26 C27 177.9(4) . . . . ?
C25 C26 C27 C28 -1.5(8) . . . . ?
C26 C27 C28 C29 -0.8(8) . . . . ?
C27 C28 C29 C30 2.1(8) . . . . ?
C28 C29 C30 C25 -1.2(8) . . . . ?
C26 C25 C30 C29 -1.1(7) . . . . ?
Ga5 C25 C30 C29 -176.6(4) . . . . ?
N4 Ga6 C31 C32 -146.3(4) . . . . ?
N1 Ga6 C31 C32 -31.7(5) . . . . ?
N2 Ga6 C31 C32 80.9(4) . . . . ?
Ga7 Ga6 C31 C32 -101.1(4) . . . . ?
Ga5 Ga6 C31 C32 36.8(5) . . . . ?
N4 Ga6 C31 C36 38.6(4) . . . . ?
N1 Ga6 C31 C36 153.1(3) . . . . ?
N2 Ga6 C31 C36 -94.2(3) . . . . ?
Ga7 Ga6 C31 C36 83.8(4) . . . . ?
Ga5 Ga6 C31 C36 -138.4(3) . . . . ?
C36 C31 C32 C33 -0.7(7) . . . . ?
Ga6 C31 C32 C33 -175.9(4) . . . . ?
C31 C32 C33 C34 1.1(8) . . . . ?
C32 C33 C34 C35 -0.6(8) . . . . ?
C33 C34 C35 C36 -0.2(7) . . . . ?
C34 C35 C36 C31 0.5(7) . . . . ?
C32 C31 C36 C35 -0.1(6) . . . . ?
Ga6 C31 C36 C35 175.4(3) . . . . ?
N3 Ga7 C37 C42 -118.2(4) . . . . ?
N4 Ga7 C37 C42 107.2(4) . . . . ?
N1 Ga7 C37 C42 -7.1(4) . . . . ?
Ga6 Ga7 C37 C42 55.0(5) . . . . ?
Ga5 Ga7 C37 C42 -68.7(4) . . . . ?
N3 Ga7 C37 C38 60.1(4) . . . . ?
N4 Ga7 C37 C38 -74.5(4) . . . . ?
N1 Ga7 C37 C38 171.2(3) . . . . ?
Ga6 Ga7 C37 C38 -126.7(3) . . . . ?
Ga5 Ga7 C37 C38 109.6(3) . . . . ?
C42 C37 C38 C39 -0.7(7) . . . . ?
Ga7 C37 C38 C39 -179.0(4) . . . . ?
C37 C38 C39 C40 -0.3(7) . . . . ?
C38 C39 C40 C41 -0.1(7) . . . . ?
C39 C40 C41 C42 1.4(7) . . . . ?
C38 C37 C42 C41 2.0(7) . . . . ?
Ga7 C37 C42 C41 -179.7(4) . . . . ?
C40 C41 C42 C37 -2.4(7) . . . . ?
C56 C51 C52 C53 0(2) . . . . ?
C50 C51 C52 C53 180.0(13) . . . . ?
C51 C52 C53 C54 -2(2) . . . . ?
C52 C53 C54 C55 3(2) . . . . ?
C53 C54 C55 C56 -2(2) . . . . ?
C52 C51 C56 C55 1(2) . . . . ?
C50 C51 C56 C55 -179.2(13) . . . . ?
C54 C55 C56 C51 0(3) . . . . ?
C56D C51D C52D C53D 1(3) . . . . ?
C50D C51D C52D C53D -180(2) . . . . ?
C51D C52D C53D C54D 1(4) . . . . ?
C52D C53D C54D C55D -3(4) . . . . ?
C53D C54D C55D C56D 3(4) . . . . ?
C52D C51D C56D C55D -1(4) . . . . ?
C50D C51D C56D C55D 180(3) . . . . ?
C54D C55D C56D C51D -1(5) . . . . ?
C63 C58 C59 C60 1(4) . . . . ?
C57 C58 C59 C60 -179.5(19) . . . . ?
C58 C59 C60 C61 0(3) . . . . ?
C59 C60 C61 C62 0(3) . . . . ?
C60 C61 C62 C63 -1(3) . . . . ?
C61 C62 C63 C58 2(3) . . . . ?
C59 C58 C63 C62 -2(4) . . . . ?
C57 C58 C63 C62 178.9(19) . . . . ?
